data_4119743
loop_
_publ_author_name
'Amit Pratap Singh'
'Prinson P. Samuel'
'Herbert W. Roesky'
'Martin C. Schwarzer'
'Gernot Frenking'
'Navdeep S. Sidhu'
'Birger Dittrich'

_publ_section_title
;
 A Singlet Biradicaloid Zinc Compound and Its Nonradical Counterpart
;
_journal_name_full 'Journal of the American Chemical Society'
_journal_page_first 7324
_journal_page_last 7329
_journal_paper_doi 10.1021/ja402351x
_journal_volume 135
_journal_year 2013
_chemical_formula_moiety 'C40 H62 N2 Zn'
_chemical_formula_sum 'C40 H62 N2 Zn'
_chemical_formula_weight 636.31
_chemical_name_systematic
;
 ?
;
_space_group_crystal_system monoclinic
_space_group_IT_number 14
_space_group_name_Hall '-P 2ybc'
_space_group_name_H-M_alt 'P 1 21/c 1'
_symmetry_space_group_name_Hall '-P 2ybc'
_symmetry_space_group_name_H-M 'P 1 21/c 1'
_atom_sites_solution_hydrogens geom
_audit_creation_method SHELXL-2012
_cell_angle_alpha 90
_cell_angle_beta 105.9167(14)
_cell_angle_gamma 90
_cell_formula_units_Z 2
_cell_length_a 12.1391(4)
_cell_length_b 12.4748(4)
_cell_length_c 12.3922(4)
_cell_measurement_reflns_used 9996
_cell_measurement_temperature 100(2)
_cell_measurement_theta_max 72.1
_cell_measurement_theta_min 3.7865
_cell_volume 1804.64(10)
_computing_cell_refinement 'SAINT V7.61A (Bruker AXS, 2008)'
_computing_data_collection 'APEX2 v2009.11-0'
_computing_data_reduction 'SAINT V7.61A (Bruker AXS, 2008)'
_computing_publication_material 'enCIFer 1.4, CCDC, 2011'
_computing_structure_refinement 'SHELXL-2012 (Sheldrick, 2012)'
_computing_structure_solution 'SHELXS-97 (Sheldrick, 2008)'
_diffrn_ambient_temperature 100(2)
_diffrn_detector_area_resol_mean 5.6020
_diffrn_measured_fraction_theta_full 0.997
_diffrn_measured_fraction_theta_max 0.992
_diffrn_measurement_device_type 'Bruker SMART 6000 Diffractometer'
_diffrn_measurement_method '\w and \f scans'
_diffrn_orient_matrix_UB_11 -1.2489718e-02
_diffrn_orient_matrix_UB_12 -3.8614854e-02
_diffrn_orient_matrix_UB_13 -7.3085509e-02
_diffrn_orient_matrix_UB_21 -8.1422471e-02
_diffrn_orient_matrix_UB_22 2.4887437e-02
_diffrn_orient_matrix_UB_23 -2.2897765e-02
_diffrn_orient_matrix_UB_31 2.3505438e-02
_diffrn_orient_matrix_UB_32 6.5691523e-02
_diffrn_orient_matrix_UB_33 -3.4286305e-02
_diffrn_radiation_type CuK\a
_diffrn_radiation_wavelength 1.54178
_diffrn_reflns_av_R_equivalents 0.0335
_diffrn_reflns_av_unetI/netI 0.0151
_diffrn_reflns_Laue_measured_fraction_full 0.997
_diffrn_reflns_Laue_measured_fraction_max 0.992
_diffrn_reflns_limit_h_max 14
_diffrn_reflns_limit_h_min -14
_diffrn_reflns_limit_k_max 15
_diffrn_reflns_limit_k_min -15
_diffrn_reflns_limit_l_max 15
_diffrn_reflns_limit_l_min -15
_diffrn_reflns_number 35860
_diffrn_reflns_point_group_measured_fraction_full 0.997
_diffrn_reflns_point_group_measured_fraction_max 0.992
_diffrn_reflns_theta_full 67.679
_diffrn_reflns_theta_max 72.093
_diffrn_reflns_theta_min 3.786
_exptl_absorpt_coefficient_mu 1.138
_exptl_absorpt_correction_T_max 0.7535
_exptl_absorpt_correction_T_min 0.7039
_exptl_absorpt_correction_type empirical
_exptl_absorpt_process_details
;
SADABS version 2008/2, multi-scan. (G. M. Sheldrick, 2008)
;
_exptl_crystal_colour black
_exptl_crystal_density_diffrn 1.1710
_exptl_crystal_description 'small cube'
_exptl_crystal_F_000 692.0
_exptl_crystal_size_max 0.017
_exptl_crystal_size_mid 0.017
_exptl_crystal_size_min 0.014
_refine_diff_density_max 0.703
_refine_diff_density_min -0.339
_refine_diff_density_rms 0.052
_refine_ls_extinction_method none
_refine_ls_goodness_of_fit_ref 1.084
_refine_ls_hydrogen_treatment constr
_refine_ls_matrix_type full
_refine_ls_number_parameters 237
_refine_ls_number_reflns 3530
_refine_ls_number_restraints 12
_refine_ls_restrained_S_all 1.082
_refine_ls_R_factor_all 0.0367
_refine_ls_R_factor_gt 0.0325
_refine_ls_shift/su_max 0.000
_refine_ls_shift/su_mean 0.000
_refine_ls_structure_factor_coef Fsqd
_refine_ls_weighting_details
;
 w=1/[\s^2^(Fo^2^)+(0.0435P)^2^+1.1624P]
 where P=(Fo^2^+2Fc^2^)/3
;
_refine_ls_weighting_scheme calc
_refine_ls_wR_factor_gt 0.0873
_refine_ls_wR_factor_ref 0.0903
_reflns_Friedel_coverage 0.000
_reflns_number_gt 3175
_reflns_number_total 3530
_reflns_threshold_expression 'I > 2\s(I)'
_cod_data_source_file ja402351x_si_002.cif
_cod_data_source_block ap998
_cod_database_code 4119743
_shelx_space_group_comment
;
The symmetry employed for this shelxl refinement is uniquely defined
by the following loop, which should always be used as a source of
symmetry information in preference to the above space-group names.
They are only intended as comments.
;
_shelxl_version_number 2012-9

loop_
_space_group_symop_operation_xyz
'x, y, z'
'-x, y+1/2, -z+1/2'
'-x, -y, -z'
'x, -y-1/2, z-1/2'

loop_
_atom_site_label
_atom_site_type_symbol
_atom_site_fract_x
_atom_site_fract_y
_atom_site_fract_z
_atom_site_U_iso_or_equiv
_atom_site_adp_type
_atom_site_occupancy
_atom_site_site_symmetry_order
_atom_site_calc_flag
_atom_site_refinement_flags_posn
_atom_site_refinement_flags_adp
_atom_site_refinement_flags_occupancy
_atom_site_disorder_assembly
_atom_site_disorder_group
Zn1 Zn 0.0000 1.0000 0.5000 0.01711(10) Uani 1 2 d S . P A .
N1 N 0.22415(10) 0.90158(10) 0.56024(11) 0.0158(3) Uani 1 1 d . . . . .
C1 C 0.10730(14) 0.88709(14) 0.53002(16) 0.0274(4) Uani 1 1 d . . . . .
C2A C 0.0859(12) 0.7687(12) 0.5406(6) 0.0182(13) Uani 0.527(4) 1 d . U P A 1
C3A C 0.0681(3) 0.7447(3) 0.6558(3) 0.0324(9) Uani 0.527(4) 1 d . . P A 1
H31A H -0.0035 0.7777 0.6610 0.049 Uiso 0.527(4) 1 calc R U P A 1
H31B H 0.1324 0.7739 0.7146 0.049 Uiso 0.527(4) 1 calc R U P A 1
H31C H 0.0641 0.6669 0.6655 0.049 Uiso 0.527(4) 1 calc R U P A 1
C4A C -0.0184(3) 0.7277(3) 0.4499(3) 0.0308(9) Uani 0.527(4) 1 d . . P A 1
H41A H -0.0085 0.7432 0.3756 0.046 Uiso 0.527(4) 1 calc R U P A 1
H41B H -0.0876 0.7635 0.4578 0.046 Uiso 0.527(4) 1 calc R U P A 1
H41C H -0.0258 0.6501 0.4583 0.046 Uiso 0.527(4) 1 calc R U P A 1
C5A C 0.1972(3) 0.7174(3) 0.5282(4) 0.0207(8) Uani 0.527(4) 1 d . . P A 1
H51A H 0.1920 0.7040 0.4482 0.025 Uiso 0.527(4) 1 calc R U P A 1
H51B H 0.2125 0.6487 0.5695 0.025 Uiso 0.527(4) 1 calc R U P A 1
C2B C 0.0835(14) 0.7665(14) 0.5094(7) 0.0182(13) Uani 0.473(4) 1 d . U P A 2
C3B C 0.0662(4) 0.7413(4) 0.3849(3) 0.0359(10) Uani 0.473(4) 1 d . . P A 2
H32A H -0.0070 0.7715 0.3411 0.054 Uiso 0.473(4) 1 calc R U P A 2
H32B H 0.0655 0.6635 0.3742 0.054 Uiso 0.473(4) 1 calc R U P A 2
H32C H 0.1288 0.7729 0.3598 0.054 Uiso 0.473(4) 1 calc R U P A 2
C4B C -0.0187(3) 0.7270(3) 0.5466(4) 0.0316(10) Uani 0.473(4) 1 d . . P A 2
H42A H -0.0883 0.7632 0.5028 0.047 Uiso 0.473(4) 1 calc R U P A 2
H42B H -0.0067 0.7428 0.6265 0.047 Uiso 0.473(4) 1 calc R U P A 2
H42C H -0.0271 0.6494 0.5346 0.047 Uiso 0.473(4) 1 calc R U P A 2
C5B C 0.1974(3) 0.7166(3) 0.5820(4) 0.0200(9) Uani 0.473(4) 1 d . . P A 2
H52A H 0.2127 0.6472 0.5502 0.024 Uiso 0.473(4) 1 calc R U P A 2
H52B H 0.1937 0.7048 0.6600 0.024 Uiso 0.473(4) 1 calc R U P A 2
C6 C 0.29319(13) 0.80053(13) 0.57919(15) 0.0229(3) Uani 1 1 d . . . . .
C7 C 0.37011(16) 0.79120(16) 0.69861(16) 0.0335(4) Uani 1 1 d . . . . .
H7A H 0.4245 0.8510 0.7141 0.050 Uiso 1 1 calc R U . . .
H7B H 0.4122 0.7233 0.7071 0.050 Uiso 1 1 calc R U . . .
H7C H 0.3231 0.7933 0.7515 0.050 Uiso 1 1 calc R U . . .
C8 C 0.37111(16) 0.79116(17) 0.50198(16) 0.0357(4) Uani 1 1 d . . . . .
H8A H 0.4248 0.8515 0.5154 0.054 Uiso 1 1 calc R U . . .
H8B H 0.3246 0.7922 0.4236 0.054 Uiso 1 1 calc R U . . .
H8C H 0.4140 0.7237 0.5172 0.054 Uiso 1 1 calc R U . . .
C9 C 0.27069(12) 1.00775(12) 0.57050(13) 0.0159(3) Uani 1 1 d . . . . .
C10 C 0.29175(12) 1.06278(13) 0.67382(13) 0.0183(3) Uani 1 1 d . . . . .
C11 C 0.33419(13) 1.16734(13) 0.68056(14) 0.0213(3) Uani 1 1 d . . . . .
H11 H 0.3499 1.2044 0.7501 0.026 Uiso 1 1 calc R U . . .
C12 C 0.35398(13) 1.21825(13) 0.58831(14) 0.0223(3) Uani 1 1 d . . . . .
H12 H 0.3834 1.2892 0.5946 0.027 Uiso 1 1 calc R U . . .
C13 C 0.33040(13) 1.16452(13) 0.48680(14) 0.0206(3) Uani 1 1 d . . . . .
H13 H 0.3432 1.1999 0.4234 0.025 Uiso 1 1 calc R U . . .
C14 C 0.28835(12) 1.05990(13) 0.47498(13) 0.0178(3) Uani 1 1 d . . . . .
C15 C 0.26045(14) 1.00815(13) 0.35950(14) 0.0223(3) Uani 1 1 d . . . . .
H15 H 0.2358 0.9326 0.3667 0.027 Uiso 1 1 calc R U . . .
C16 C 0.16210(15) 1.06647(16) 0.27641(14) 0.0301(4) Uani 1 1 d . . . . .
H16A H 0.1851 1.1404 0.2668 0.045 Uiso 1 1 calc R U . . .
H16B H 0.0946 1.0670 0.3053 0.045 Uiso 1 1 calc R U . . .
H16C H 0.1435 1.0294 0.2039 0.045 Uiso 1 1 calc R U . . .
C17 C 0.36549(17) 1.00518(14) 0.31275(16) 0.0298(4) Uani 1 1 d . . . . .
H17A H 0.3877 1.0786 0.2997 0.045 Uiso 1 1 calc R U . . .
H17B H 0.3464 0.9654 0.2418 0.045 Uiso 1 1 calc R U . . .
H17C H 0.4292 0.9697 0.3669 0.045 Uiso 1 1 calc R U . . .
C18 C 0.26705(15) 1.01451(13) 0.77772(14) 0.0239(4) Uani 1 1 d . . . . .
H18 H 0.2424 0.9385 0.7602 0.029 Uiso 1 1 calc R U . . .
C19 C 0.37413(18) 1.01386(16) 0.87859(16) 0.0348(4) Uani 1 1 d . . . . .
H19A H 0.4366 0.9767 0.8581 0.052 Uiso 1 1 calc R U . . .
H19B H 0.3569 0.9767 0.9417 0.052 Uiso 1 1 calc R U . . .
H19C H 0.3973 1.0878 0.9003 0.052 Uiso 1 1 calc R U . . .
C20 C 0.16983(16) 1.07380(16) 0.80876(15) 0.0325(4) Uani 1 1 d . . . . .
H20A H 0.1927 1.1483 0.8280 0.049 Uiso 1 1 calc R U . . .
H20B H 0.1534 1.0386 0.8733 0.049 Uiso 1 1 calc R U . . .
H20C H 0.1011 1.0725 0.7449 0.049 Uiso 1 1 calc R U . . .

loop_
_atom_site_aniso_label
_atom_site_aniso_U_11
_atom_site_aniso_U_22
_atom_site_aniso_U_33
_atom_site_aniso_U_23
_atom_site_aniso_U_13
_atom_site_aniso_U_12
Zn1 0.01016(15) 0.01641(16) 0.02374(17) 0.00107(11) 0.00292(11) 0.00114(10)
N1 0.0109(6) 0.0147(6) 0.0207(6) 0.0003(5) 0.0027(5) 0.0017(5)
C1 0.0149(7) 0.0200(8) 0.0451(10) 0.0010(7) 0.0046(7) 0.0002(6)
C2A 0.0139(9) 0.0179(9) 0.021(4) -0.001(4) 0.001(3) -0.0013(7)
C3A 0.0255(17) 0.038(2) 0.0380(19) -0.0017(15) 0.0163(15) -0.0067(14)
C4A 0.0181(16) 0.0318(18) 0.039(2) 0.0009(15) 0.0008(13) -0.0045(13)
C5A 0.0158(16) 0.0177(16) 0.026(2) -0.0015(18) 0.0020(17) -0.0007(12)
C2B 0.0139(9) 0.0179(9) 0.021(4) -0.001(4) 0.001(3) -0.0013(7)
C3B 0.029(2) 0.043(2) 0.029(2) -0.0004(17) -0.0030(16) -0.0101(18)
C4B 0.0183(18) 0.030(2) 0.046(3) -0.0037(17) 0.0088(16) -0.0047(15)
C5B 0.0157(18) 0.0170(18) 0.025(2) 0.001(2) 0.0027(19) -0.0011(13)
C6 0.0131(7) 0.0143(7) 0.0387(9) 0.0004(7) 0.0029(6) 0.0015(6)
C7 0.0254(9) 0.0408(11) 0.0348(10) 0.0171(8) 0.0090(8) 0.0140(8)
C8 0.0307(10) 0.0414(11) 0.0336(10) -0.0065(8) 0.0063(8) 0.0199(8)
C9 0.0090(7) 0.0161(7) 0.0214(7) 0.0001(6) 0.0021(5) 0.0017(5)
C10 0.0125(7) 0.0198(8) 0.0210(7) 0.0001(6) 0.0020(6) 0.0010(6)
C11 0.0179(7) 0.0217(8) 0.0225(8) -0.0042(6) 0.0025(6) -0.0017(6)
C12 0.0183(7) 0.0173(7) 0.0303(9) -0.0017(6) 0.0049(6) -0.0038(6)
C13 0.0168(7) 0.0210(8) 0.0242(8) 0.0024(6) 0.0060(6) -0.0015(6)
C14 0.0110(7) 0.0203(8) 0.0214(7) -0.0001(6) 0.0033(6) 0.0010(6)
C15 0.0227(8) 0.0225(8) 0.0229(8) -0.0023(6) 0.0085(6) -0.0052(6)
C16 0.0275(9) 0.0382(10) 0.0221(8) 0.0013(7) 0.0022(7) -0.0074(8)
C17 0.0334(10) 0.0287(9) 0.0331(9) -0.0058(7) 0.0190(8) -0.0055(7)
C18 0.0267(9) 0.0227(8) 0.0205(8) -0.0010(6) 0.0033(7) -0.0060(7)
C19 0.0407(11) 0.0333(10) 0.0232(9) 0.0016(7) -0.0036(8) -0.0062(8)
C20 0.0340(10) 0.0387(10) 0.0288(9) -0.0064(8) 0.0153(8) -0.0100(8)

loop_
_atom_type_symbol
_atom_type_description
_atom_type_scat_dispersion_real
_atom_type_scat_dispersion_imag
_atom_type_scat_source
C C 0.0181 0.0091 'International Tables Vol C Tables 4.2.6.8 and 6.1.1.4'
H H 0.0000 0.0000 'International Tables Vol C Tables 4.2.6.8 and 6.1.1.4'
N N 0.0311 0.0180 'International Tables Vol C Tables 4.2.6.8 and 6.1.1.4'
Zn Zn -1.5491 0.6778 'International Tables Vol C Tables 4.2.6.8 and 6.1.1.4'

loop_
_geom_angle_atom_site_label_1
_geom_angle_atom_site_label_2
_geom_angle_atom_site_label_3
_geom_angle
_geom_angle_site_symmetry_3
C1 Zn1 C1 180.0 3_576
C1 N1 C9 119.86(12) .
C1 N1 C6 115.04(13) .
C9 N1 C6 125.09(12) .
N1 C1 C2A 107.1(5) .
N1 C1 C2B 107.8(6) .
N1 C1 Zn1 124.09(12) .
C2A C1 Zn1 128.4(5) .
C2B C1 Zn1 127.5(6) .
C1 C2A C3A 110.1(7) .
C1 C2A C4A 113.0(8) .
C3A C2A C4A 108.6(9) .
C1 C2A C5A 102.8(8) .
C3A C2A C5A 111.3(8) .
C4A C2A C5A 111.1(7) .
C2A C5A C6 105.2(6) .
C4B C2B C3B 110.0(9) .
C4B C2B C1 113.5(9) .
C3B C2B C1 109.6(9) .
C4B C2B C5B 111.4(9) .
C3B C2B C5B 110.8(9) .
C1 C2B C5B 101.4(9) .
C2B C5B C6 105.4(7) .
N1 C6 C7 112.63(14) .
N1 C6 C8 112.56(14) .
C7 C6 C8 106.49(14) .
N1 C6 C5A 99.94(17) .
C7 C6 C5A 122.3(2) .
C8 C6 C5A 102.6(2) .
N1 C6 C5B 100.28(18) .
C7 C6 C5B 100.8(2) .
C8 C6 C5B 123.6(2) .
C10 C9 C14 120.16(14) .
C10 C9 N1 119.92(14) .
C14 C9 N1 119.78(13) .
C11 C10 C9 118.69(14) .
C11 C10 C18 118.26(14) .
C9 C10 C18 123.03(14) .
C12 C11 C10 121.57(15) .
C13 C12 C11 119.25(15) .
C12 C13 C14 121.81(15) .
C13 C14 C9 118.47(14) .
C13 C14 C15 118.47(14) .
C9 C14 C15 123.04(14) .
C14 C15 C16 111.27(14) .
C14 C15 C17 111.76(14) .
C16 C15 C17 109.41(14) .
C10 C18 C20 111.45(14) .
C10 C18 C19 111.77(15) .
C20 C18 C19 109.70(15) .

loop_
_geom_bond_atom_site_label_1
_geom_bond_atom_site_label_2
_geom_bond_distance
_geom_bond_site_symmetry_2
Zn1 C1 1.8850(17) .
Zn1 C1 1.8850(17) 3_576
N1 C1 1.376(2) .
N1 C9 1.4318(19) .
N1 C6 1.4962(19) .
C1 C2A 1.511(15) .
C1 C2B 1.540(17) .
C2A C3A 1.531(9) .
C2A C4A 1.532(12) .
C2A C5A 1.540(14) .
C5A C6 1.558(4) .
C2B C4B 1.520(16) .
C2B C3B 1.531(9) .
C2B C5B 1.558(16) .
C5B C6 1.572(4) .
C6 C7 1.522(2) .
C6 C8 1.523(3) .
C9 C10 1.413(2) .
C9 C14 1.418(2) .
C10 C11 1.396(2) .
C10 C18 1.524(2) .
C11 C12 1.385(2) .
C12 C13 1.384(2) .
C13 C14 1.394(2) .
C14 C15 1.521(2) .
C15 C16 1.530(2) .
C15 C17 1.539(2) .
C18 C20 1.529(3) .
C18 C19 1.537(2) .
